data_7207697
loop_
_publ_author_name
'Doherty, Simon'
'Knight, Julian G.'
'Ellison, Jack R.'
'Weekes, David'
'Harrington, Ross W.'
'Hardacre, Christopher'
'Manyar, Haresh'

_publ_section_title
;
 An efficient recyclable peroxometalate-based polymer-immobilised ionic
 liquid phase (PIILP) catalyst for hydrogen peroxide-mediated oxidation
;
_journal_issue 4
_journal_name_full 'Green Chemistry'
_journal_page_first 925
_journal_paper_doi 10.1039/c2gc16679h
_journal_volume 14
_journal_year 2012
_chemical_formula_moiety '2 C20 H28 N +, 2 Br -, H2 O'
_chemical_formula_sum 'C40 H58 Br2 N2 O'
_chemical_formula_weight 742.70
_chemical_name_systematic
;
?
;
_space_group_IT_number 14
_symmetry_cell_setting monoclinic
_symmetry_space_group_name_Hall '-P 2ybc'
_symmetry_space_group_name_H-M 'P 1 21/c 1'
_atom_sites_solution_hydrogens difmap
_atom_sites_solution_primary direct
_atom_sites_solution_secondary difmap
_audit_creation_method SHELXL-97
_cell_angle_alpha 90.00
_cell_angle_beta 95.337(4)
_cell_angle_gamma 90.00
_cell_formula_units_Z 4
_cell_length_a 11.8140(5)
_cell_length_b 21.2181(11)
_cell_length_c 14.6684(6)
_cell_measurement_reflns_used 5693
_cell_measurement_temperature 150(2)
_cell_measurement_theta_max 26.7547
_cell_measurement_theta_min 2.7837
_cell_volume 3661.0(3)
_computing_cell_refinement
;
'Thu Jan 20 13:13:06 2011'
;
_computing_data_collection
;
'Thu Jan 20 13:13:06 2011'
;
_computing_data_reduction
;
'Thu Jan 20 13:13:06 2011'
;
_computing_molecular_graphics 'Bruker SHELXTL'
_computing_publication_material 'Bruker SHELXTL and local programs'
_computing_structure_refinement 'Bruker SHELXTL'
_computing_structure_solution 'Bruker SHELXTL'
_diffrn_ambient_temperature 150(2)
_diffrn_detector_area_resol_mean 10.3968
_diffrn_measured_fraction_theta_full 0.999
_diffrn_measured_fraction_theta_max 0.975
_diffrn_measurement_device_type 'Xcalibur, Atlas, Gemini ultra'
_diffrn_measurement_method 'thick-slice \w scans'
_diffrn_radiation_monochromator graphite
_diffrn_radiation_source 'sealed tube with Enhance optics'
_diffrn_radiation_type MoK\a
_diffrn_radiation_wavelength 0.71073
_diffrn_reflns_av_R_equivalents 0.0636
_diffrn_reflns_av_sigmaI/netI 0.0717
_diffrn_reflns_limit_h_max 14
_diffrn_reflns_limit_h_min -14
_diffrn_reflns_limit_k_max 26
_diffrn_reflns_limit_k_min -25
_diffrn_reflns_limit_l_max 17
_diffrn_reflns_limit_l_min -17
_diffrn_reflns_number 22964
_diffrn_reflns_theta_full 25.00
_diffrn_reflns_theta_max 26.00
_diffrn_reflns_theta_min 2.79
_exptl_absorpt_coefficient_mu 2.247
_exptl_absorpt_correction_T_max 0.9564
_exptl_absorpt_correction_T_min 0.5521
_exptl_absorpt_correction_type multi-scan
_exptl_absorpt_process_details
;
'Thu Jan 20 13:13:06 2011'
;
_exptl_crystal_colour colourless
_exptl_crystal_density_diffrn 1.347
_exptl_crystal_density_method 'not measured'
_exptl_crystal_description block
_exptl_crystal_F_000 1560
_exptl_crystal_size_max 0.30
_exptl_crystal_size_mid 0.10
_exptl_crystal_size_min 0.02
_refine_diff_density_max 1.131
_refine_diff_density_min -0.750
_refine_diff_density_rms 0.102
_refine_ls_extinction_method none
_refine_ls_goodness_of_fit_ref 1.025
_refine_ls_hydrogen_treatment mixed
_refine_ls_matrix_type full
_refine_ls_number_parameters 415
_refine_ls_number_reflns 7010
_refine_ls_number_restraints 85
_refine_ls_restrained_S_all 1.043
_refine_ls_R_factor_all 0.1057
_refine_ls_R_factor_gt 0.0619
_refine_ls_shift/su_max 0.001
_refine_ls_shift/su_mean 0.000
_refine_ls_structure_factor_coef Fsqd
_refine_ls_weighting_details 'calc w=1/[\s^2^(Fo^2^)+(0.0624P)^2^+11.2873P] where P=(Fo^2^+2Fc^2^)/3'
_refine_ls_weighting_scheme calc
_refine_ls_wR_factor_gt 0.1392
_refine_ls_wR_factor_ref 0.1671
_reflns_number_gt 4646
_reflns_number_total 7010
_reflns_threshold_expression I>2\s(I)
_cod_data_source_file c2gc16679h.txt
_cod_data_source_block sd304_compound4
_cod_database_code 7207697

loop_
_symmetry_equiv_pos_as_xyz
'x, y, z'
'-x, y+1/2, -z+1/2'
'-x, -y, -z'
'x, -y-1/2, z-1/2'

loop_
_atom_site_label
_atom_site_type_symbol
_atom_site_fract_x
_atom_site_fract_y
_atom_site_fract_z
_atom_site_U_iso_or_equiv
_atom_site_adp_type
_atom_site_occupancy
_atom_site_symmetry_multiplicity
_atom_site_calc_flag
_atom_site_refinement_flags
Br1 Br 0.93100(5) 0.17478(3) 0.56105(4) 0.03769(18) Uani 1 1 d .
Br2 Br 0.38999(5) 0.24152(3) 0.21446(4) 0.0427(2) Uani 1 1 d .
N1 N 0.0564(4) 0.2100(2) 0.2897(3) 0.0438(13) Uani 1 1 d .
N2 N 0.5437(3) 0.1900(2) 0.4725(3) 0.0249(9) Uani 1 1 d .
C1 C 0.1588(7) 0.3057(4) 0.4570(5) 0.064(2) Uani 1 1 d U
H1C H 0.1107 0.2808 0.4943 0.097 Uiso 1 1 calc R
H1D H 0.1859 0.3433 0.4911 0.097 Uiso 1 1 calc R
H1E H 0.2240 0.2803 0.4424 0.097 Uiso 1 1 calc R
C2 C 0.0923(7) 0.3248(3) 0.3712(5) 0.070(2) Uani 1 1 d DU
C3 C 0.1702(10) 0.3848(4) 0.3452(6) 0.106(3) Uani 1 1 d DU
H3A H 0.2409 0.3759 0.3149 0.127 Uiso 1 1 calc R
C4 C 0.1811(13) 0.4233(8) 0.4307(10) 0.179(6) Uani 1 1 d U
H4A H 0.2519 0.4332 0.4638 0.214 Uiso 1 1 calc R
C5 C 0.0946(13) 0.4397(6) 0.4523(10) 0.143(5) Uani 1 1 d U
H5A H 0.0792 0.4574 0.5093 0.172 Uiso 1 1 calc R
C6 C 0.0110(14) 0.4271(7) 0.3704(10) 0.151(4) Uani 1 1 d U
H6A H -0.0556 0.4562 0.3615 0.181 Uiso 1 1 calc R
C7 C -0.0185(10) 0.3514(6) 0.3895(8) 0.124(3) Uani 1 1 d U
H7A H -0.0360 0.3439 0.4533 0.148 Uiso 1 1 calc R
H7B H -0.0813 0.3354 0.3463 0.148 Uiso 1 1 calc R
C8 C 0.0786(11) 0.4201(6) 0.2928(9) 0.125(3) Uani 1 1 d U
H8A H 0.1045 0.4609 0.2696 0.150 Uiso 1 1 calc R
H8B H 0.0396 0.3951 0.2422 0.150 Uiso 1 1 calc R
C9 C 0.0976(7) 0.2815(4) 0.2878(5) 0.067(2) Uani 1 1 d U
H9A H 0.1776 0.2810 0.2730 0.080 Uiso 1 1 calc R
H9B H 0.0528 0.3021 0.2357 0.080 Uiso 1 1 calc R
C10 C -0.0632(7) 0.1954(6) 0.3014(6) 0.107(4) Uani 1 1 d .
H10A H -0.1132 0.2303 0.2780 0.129 Uiso 1 1 calc R
H10B H -0.0736 0.1887 0.3669 0.129 Uiso 1 1 calc R
C11 C -0.0912(7) 0.1354(6) 0.2467(7) 0.104(4) Uani 1 1 d .
H11A H -0.0798 0.0977 0.2864 0.124 Uiso 1 1 calc R
H11B H -0.1711 0.1360 0.2194 0.124 Uiso 1 1 calc R
C12 C -0.0122(6) 0.1347(4) 0.1747(5) 0.067(2) Uani 1 1 d .
H12A H -0.0547 0.1387 0.1136 0.080 Uiso 1 1 calc R
H12B H 0.0312 0.0948 0.1768 0.080 Uiso 1 1 calc R
C13 C 0.0659(6) 0.1890(3) 0.1925(4) 0.0497(17) Uani 1 1 d .
H13A H 0.0443 0.2237 0.1494 0.060 Uiso 1 1 calc R
H13B H 0.1450 0.1763 0.1845 0.060 Uiso 1 1 calc R
C14 C 0.1390(5) 0.1753(3) 0.3579(4) 0.0319(12) Uani 1 1 d .
H14A H 0.2148 0.1949 0.3559 0.038 Uiso 1 1 calc R
H14B H 0.1150 0.1828 0.4199 0.038 Uiso 1 1 calc R
C15 C 0.1522(4) 0.1058(3) 0.3462(3) 0.0291(12) Uani 1 1 d .
C16 C 0.0919(5) 0.0639(3) 0.3955(4) 0.0410(14) Uani 1 1 d .
H16A H 0.0399 0.0795 0.4358 0.049 Uiso 1 1 calc R
C17 C 0.1068(6) -0.0009(3) 0.3866(5) 0.0525(17) Uani 1 1 d .
H17A H 0.0641 -0.0294 0.4197 0.063 Uiso 1 1 calc R
C18 C 0.1825(6) -0.0229(3) 0.3305(5) 0.0574(19) Uani 1 1 d .
H18A H 0.1915 -0.0671 0.3234 0.069 Uiso 1 1 calc R
C19 C 0.2470(5) 0.0181(3) 0.2832(5) 0.0546(18) Uani 1 1 d .
H19A H 0.3017 0.0021 0.2456 0.065 Uiso 1 1 calc R
C20 C 0.2315(5) 0.0822(3) 0.2909(4) 0.0404(14) Uani 1 1 d .
H20A H 0.2753 0.1104 0.2581 0.048 Uiso 1 1 calc R
C21 C 0.6894(6) 0.3008(3) 0.5644(6) 0.067(2) Uani 1 1 d .
H21A H 0.6534 0.2971 0.6217 0.100 Uiso 1 1 calc R
H21B H 0.7431 0.3361 0.5688 0.100 Uiso 1 1 calc R
H21C H 0.7302 0.2617 0.5534 0.100 Uiso 1 1 calc R
C22 C 0.5993(6) 0.3122(3) 0.4860(4) 0.0439(15) Uani 1 1 d .
C23 C 0.6475(7) 0.3301(3) 0.3921(6) 0.073(2) Uani 1 1 d .
H23A H 0.7317 0.3310 0.3993 0.088 Uiso 1 1 calc R
H23B H 0.6223 0.2991 0.3440 0.088 Uiso 1 1 calc R
C24 C 0.6000(11) 0.3952(4) 0.3671(6) 0.100(3) Uani 1 1 d .
H24A H 0.6015 0.4089 0.3020 0.120 Uiso 1 1 calc R
C25 C 0.6657(11) 0.4361(5) 0.4407(6) 0.112(4) Uani 1 1 d .
H25A H 0.7270 0.4637 0.4316 0.135 Uiso 1 1 calc R
C26 C 0.6243(9) 0.4266(4) 0.5143(7) 0.093(3) Uani 1 1 d .
H26A H 0.6463 0.4481 0.5700 0.111 Uiso 1 1 calc R
C27 C 0.5310(7) 0.3742(3) 0.5024(5) 0.063(2) Uani 1 1 d .
H27A H 0.4725 0.3727 0.5474 0.076 Uiso 1 1 calc R
C28 C 0.4924(8) 0.3933(5) 0.4026(7) 0.100(3) Uani 1 1 d .
H28A H 0.4417 0.3613 0.3711 0.120 Uiso 1 1 calc R
H28B H 0.4544 0.4349 0.3992 0.120 Uiso 1 1 calc R
C29 C 0.5097(5) 0.2599(2) 0.4769(4) 0.0306(12) Uani 1 1 d .
H29A H 0.4590 0.2689 0.4209 0.037 Uiso 1 1 calc R
H29B H 0.4632 0.2644 0.5293 0.037 Uiso 1 1 calc R
C30 C 0.4337(4) 0.1535(3) 0.4501(4) 0.0300(12) Uani 1 1 d .
H30A H 0.3699 0.1750 0.4764 0.036 Uiso 1 1 calc R
H30B H 0.4159 0.1504 0.3830 0.036 Uiso 1 1 calc R
C31 C 0.4517(5) 0.0889(3) 0.4913(4) 0.0355(13) Uani 1 1 d .
H31A H 0.4866 0.0602 0.4487 0.043 Uiso 1 1 calc R
H31B H 0.3789 0.0705 0.5070 0.043 Uiso 1 1 calc R
C32 C 0.5324(5) 0.1008(3) 0.5776(4) 0.0487(17) Uani 1 1 d .
H32A H 0.4892 0.1023 0.6323 0.058 Uiso 1 1 calc R
H32B H 0.5895 0.0667 0.5860 0.058 Uiso 1 1 calc R
C33 C 0.5906(4) 0.1634(3) 0.5651(3) 0.0277(12) Uani 1 1 d .
H33A H 0.6738 0.1574 0.5666 0.033 Uiso 1 1 calc R
H33B H 0.5750 0.1928 0.6148 0.033 Uiso 1 1 calc R
C34 C 0.6239(4) 0.1815(3) 0.3985(3) 0.0292(12) Uani 1 1 d .
H34A H 0.5947 0.2067 0.3446 0.035 Uiso 1 1 calc R
H34B H 0.6988 0.1991 0.4213 0.035 Uiso 1 1 calc R
C35 C 0.6413(4) 0.1147(3) 0.3673(4) 0.0302(12) Uani 1 1 d .
C36 C 0.5761(5) 0.0932(3) 0.2893(4) 0.0346(13) Uani 1 1 d .
H36A H 0.5237 0.1206 0.2563 0.042 Uiso 1 1 calc R
C37 C 0.5880(5) 0.0315(3) 0.2600(4) 0.0441(15) Uani 1 1 d .
H37A H 0.5421 0.0164 0.2080 0.053 Uiso 1 1 calc R
C38 C 0.6663(6) -0.0077(3) 0.3061(4) 0.0470(16) Uani 1 1 d .
H38A H 0.6745 -0.0498 0.2857 0.056 Uiso 1 1 calc R
C39 C 0.7332(5) 0.0138(3) 0.3822(4) 0.0400(14) Uani 1 1 d .
H39A H 0.7873 -0.0135 0.4137 0.048 Uiso 1 1 calc R
C40 C 0.7215(4) 0.0753(3) 0.4125(4) 0.0325(13) Uani 1 1 d .
H40A H 0.7684 0.0903 0.4640 0.039 Uiso 1 1 calc R
O1 O 0.2240(4) 0.1516(2) 0.5882(3) 0.0524(12) Uani 1 1 d D
H1B H 0.146(2) 0.156(3) 0.595(5) 0.063 Uiso 1 1 d D
H1A H 0.263(5) 0.186(2) 0.616(4) 0.063 Uiso 1 1 d D

loop_
_atom_site_aniso_label
_atom_site_aniso_U_11
_atom_site_aniso_U_22
_atom_site_aniso_U_33
_atom_site_aniso_U_23
_atom_site_aniso_U_13
_atom_site_aniso_U_12
Br1 0.0346(3) 0.0369(4) 0.0411(3) -0.0050(3) 0.0012(2) -0.0048(2)
Br2 0.0397(3) 0.0515(4) 0.0371(3) 0.0147(3) 0.0046(3) -0.0005(3)
N1 0.051(3) 0.035(3) 0.043(3) 0.003(2) -0.006(2) 0.018(2)
N2 0.026(2) 0.026(2) 0.023(2) 0.0009(18) 0.0029(17) -0.0001(18)
C1 0.086(5) 0.059(5) 0.049(4) -0.017(3) 0.011(4) -0.022(4)
C2 0.117(6) 0.051(4) 0.048(4) 0.002(3) 0.037(4) 0.027(4)
C3 0.201(8) 0.054(5) 0.070(5) 0.014(4) 0.057(6) 0.025(5)
C4 0.147(9) 0.236(14) 0.161(10) -0.128(10) 0.055(7) -0.080(10)
C5 0.164(11) 0.128(10) 0.153(9) -0.061(8) 0.100(8) -0.014(8)
C6 0.198(10) 0.117(7) 0.147(10) 0.021(8) 0.063(7) 0.079(8)
C7 0.123(7) 0.141(8) 0.109(8) -0.001(6) 0.021(6) 0.064(6)
C8 0.147(10) 0.096(8) 0.137(7) -0.001(6) 0.033(6) 0.032(7)
C9 0.096(6) 0.057(5) 0.050(4) 0.016(4) 0.019(4) 0.013(4)
C10 0.045(5) 0.226(14) 0.054(5) 0.021(7) 0.021(4) 0.056(7)
C11 0.048(5) 0.153(10) 0.103(7) 0.082(7) -0.031(5) -0.040(6)
C12 0.061(5) 0.083(6) 0.052(4) 0.001(4) -0.023(4) -0.009(4)
C13 0.054(4) 0.065(5) 0.028(3) 0.019(3) -0.009(3) -0.013(3)
C14 0.037(3) 0.030(3) 0.027(3) 0.006(2) -0.004(2) 0.001(2)
C15 0.031(3) 0.028(3) 0.026(3) 0.006(2) -0.009(2) 0.006(2)
C16 0.049(4) 0.040(4) 0.034(3) 0.009(3) 0.003(3) 0.000(3)
C17 0.061(4) 0.039(4) 0.057(4) 0.012(3) 0.002(3) -0.004(3)
C18 0.058(4) 0.030(4) 0.082(5) 0.006(4) -0.005(4) 0.005(3)
C19 0.044(4) 0.047(4) 0.073(5) -0.014(4) 0.006(3) 0.010(3)
C20 0.037(3) 0.040(4) 0.043(3) 0.001(3) 0.002(3) -0.002(3)
C21 0.068(5) 0.035(4) 0.091(6) 0.000(4) -0.027(4) -0.010(3)
C22 0.059(4) 0.024(3) 0.047(4) -0.004(3) -0.006(3) -0.002(3)
C23 0.097(6) 0.038(4) 0.089(6) 0.005(4) 0.035(5) -0.030(4)
C24 0.186(11) 0.060(6) 0.059(6) 0.005(5) 0.034(6) -0.005(7)
C25 0.186(11) 0.100(8) 0.051(5) -0.009(5) 0.012(6) -0.091(8)
C26 0.137(9) 0.041(5) 0.099(8) -0.027(5) 0.008(7) 0.005(5)
C27 0.101(6) 0.030(4) 0.055(4) -0.007(3) -0.008(4) 0.011(4)
C28 0.092(7) 0.074(7) 0.130(9) 0.065(6) -0.012(6) 0.004(5)
C29 0.037(3) 0.028(3) 0.028(3) 0.002(2) 0.004(2) 0.010(2)
C30 0.023(3) 0.040(3) 0.028(3) 0.005(2) 0.002(2) -0.004(2)
C31 0.034(3) 0.030(3) 0.043(3) 0.011(3) 0.010(3) -0.004(2)
C32 0.051(4) 0.049(4) 0.045(4) 0.020(3) -0.005(3) -0.011(3)
C33 0.030(3) 0.033(3) 0.020(3) 0.002(2) 0.002(2) 0.004(2)
C34 0.028(3) 0.034(3) 0.028(3) -0.003(2) 0.010(2) -0.003(2)
C35 0.031(3) 0.030(3) 0.031(3) -0.005(2) 0.015(2) -0.008(2)
C36 0.036(3) 0.041(4) 0.028(3) -0.005(3) 0.008(2) -0.004(3)
C37 0.056(4) 0.044(4) 0.033(3) -0.013(3) 0.009(3) -0.011(3)
C38 0.061(4) 0.030(3) 0.054(4) -0.012(3) 0.029(3) -0.005(3)
C39 0.041(3) 0.037(4) 0.044(4) 0.000(3) 0.014(3) 0.003(3)
C40 0.029(3) 0.038(3) 0.032(3) 0.000(3) 0.008(2) -0.002(2)
O1 0.043(3) 0.055(3) 0.060(3) -0.017(2) 0.009(2) 0.001(2)

loop_
_atom_type_symbol
_atom_type_description
_atom_type_scat_dispersion_real
_atom_type_scat_dispersion_imag
_atom_type_scat_source
C C 0.0033 0.0016 'International Tables Vol C Tables 4.2.6.8 and 6.1.1.4'
H H 0.0000 0.0000 'International Tables Vol C Tables 4.2.6.8 and 6.1.1.4'
N N 0.0061 0.0033 'International Tables Vol C Tables 4.2.6.8 and 6.1.1.4'
Br Br -0.2901 2.4595 'International Tables Vol C Tables 4.2.6.8 and 6.1.1.4'
O O 0.0106 0.0060 'International Tables Vol C Tables 4.2.6.8 and 6.1.1.4'

loop_
_geom_angle_atom_site_label_1
_geom_angle_atom_site_label_2
_geom_angle_atom_site_label_3
_geom_angle
C9 N1 C10 120.0(7)
C9 N1 C13 102.4(5)
C9 N1 C14 107.1(5)
C10 N1 C13 101.8(6)
C10 N1 C14 112.7(6)
C13 N1 C14 112.3(5)
C29 N2 C30 106.2(4)
C29 N2 C33 113.2(4)
C29 N2 C34 109.1(4)
C30 N2 C33 103.7(4)
C30 N2 C34 111.3(4)
C33 N2 C34 113.2(4)
C1 C2 C3 98.4(7)
C1 C2 C7 111.3(7)
C1 C2 C9 117.1(6)
C3 C2 C7 105.9(8)
C3 C2 C9 102.3(6)
C7 C2 C9 118.5(9)
C2 C3 C4 103.7(8)
C2 C3 C8 96.6(9)
C4 C3 C8 99.3(11)
C3 C4 C5 112.8(14)
C4 C5 C6 105.1(13)
C5 C6 C7 99.7(11)
C5 C6 C8 105.9(13)
C7 C6 C8 99.8(10)
C2 C7 C6 97.8(9)
C3 C8 C6 94.3(10)
N1 C9 C2 121.3(5)
N1 C10 C11 106.1(6)
C10 C11 C12 105.3(7)
C11 C12 C13 107.0(7)
N1 C13 C12 107.2(5)
N1 C14 C15 118.0(4)
C14 C15 C16 120.6(5)
C14 C15 C20 120.4(5)
C16 C15 C20 118.8(5)
C15 C16 C17 120.6(6)
C16 C17 C18 119.6(6)
C17 C18 C19 120.9(6)
C18 C19 C20 119.7(6)
C15 C20 C19 120.3(6)
C21 C22 C23 114.5(6)
C21 C22 C27 110.6(5)
C21 C22 C29 112.5(5)
C23 C22 C27 99.4(5)
C23 C22 C29 113.6(5)
C27 C22 C29 105.0(5)
C22 C23 C24 105.8(6)
C23 C24 C25 101.1(9)
C23 C24 C28 102.0(7)
C25 C24 C28 99.8(8)
C24 C25 C26 107.8(9)
C25 C26 C27 110.4(8)
C22 C27 C26 104.2(6)
C22 C27 C28 100.6(6)
C26 C27 C28 93.5(7)
C24 C28 C27 99.2(7)
N2 C29 C22 121.4(4)
N2 C30 C31 106.9(4)
C30 C31 C32 103.6(5)
C31 C32 C33 107.4(5)
N2 C33 C32 107.5(4)
N2 C34 C35 116.2(4)
C34 C35 C36 118.4(5)
C34 C35 C40 121.9(5)
C36 C35 C40 119.6(5)
C35 C36 C37 119.9(6)
C36 C37 C38 120.1(6)
C37 C38 C39 120.3(6)
C38 C39 C40 120.1(6)
C35 C40 C39 119.9(5)

loop_
_geom_bond_atom_site_label_1
_geom_bond_atom_site_label_2
_geom_bond_distance
N1 C9 1.596(9)
N1 C10 1.472(10)
N1 C13 1.508(8)
N1 C14 1.520(7)
N2 C29 1.539(6)
N2 C30 1.521(6)
N2 C33 1.527(6)
N2 C34 1.516(6)
C1 C2 1.476(11)
C2 C3 1.637(8)
C2 C7 1.472(12)
C2 C9 1.536(10)
C3 C4 1.492(14)
C3 C8 1.472(14)
C4 C5 1.152(16)
C5 C6 1.507(19)
C6 C7 1.671(18)
C6 C8 1.457(15)
C10 C11 1.524(15)
C11 C12 1.473(12)
C12 C13 1.483(9)
C14 C15 1.495(8)
C15 C16 1.384(8)
C15 C20 1.389(8)
C16 C17 1.394(9)
C17 C18 1.354(10)
C18 C19 1.384(10)
C19 C20 1.379(9)
C21 C22 1.512(9)
C22 C23 1.585(10)
C22 C27 1.573(9)
C22 C29 1.530(8)
C23 C24 1.524(12)
C24 C25 1.537(13)
C24 C28 1.418(13)
C25 C26 1.242(12)
C26 C27 1.565(12)
C27 C28 1.547(11)
C30 C31 1.506(7)
C31 C32 1.534(8)
C32 C33 1.514(8)
C34 C35 1.509(7)
C35 C36 1.395(7)
C35 C40 1.386(8)
C36 C37 1.388(8)
C37 C38 1.375(9)
C38 C39 1.383(9)
C39 C40 1.390(8)

loop_
_geom_hbond_atom_site_label_D
_geom_hbond_atom_site_label_H
_geom_hbond_atom_site_label_A
_geom_hbond_distance_DH
_geom_hbond_distance_HA
_geom_hbond_distance_DA
_geom_hbond_angle_DHA
_geom_hbond_site_symmetry_A
O1 H1B Br1 0.94(2) 2.58(3) 3.482(4) 162(6) 1_455
O1 H1A Br2 0.93(2) 2.52(3) 3.427(5) 167(6) 4_566
